data_7719964
loop_
_publ_author_name
'Noonikara Poyil, Anurag'
'Phan, Vo Quang Huy'
'Vanga, Mukundam'
'Boretskyi, Andrii'
'Mykhailiuk, Pavel K.'
'Dias, Rasika'

_publ_section_title
;
 Fluorinated B-phenylated scorpionates as tunable platforms for
 stabilizing thallium(I) and silver(I)-ethylene complexes
;
_journal_name_full 'Dalton Transactions'
_journal_paper_doi 10.1039/D5DT02782A
_journal_year 2026
_chemical_formula_moiety 'C20 H14 B F6 N4 Tl'
_chemical_formula_sum 'C20 H14 B F6 N4 Tl'
_chemical_formula_weight 639.53
_space_group_crystal_system orthorhombic
_space_group_IT_number 62
_space_group_name_Hall '-P 2ac 2n'
_space_group_name_H-M_alt 'P n m a'
_atom_sites_solution_hydrogens geom
_atom_sites_solution_primary dual
_audit_creation_date 2024-02-15
_audit_creation_method
;
Olex2 1.5
(compiled 2023.08.24 svn.re1ec1418 for OlexSys, GUI svn.r6817)
;
_audit_update_record
;
2025-10-30 deposited with the CCDC.	2025-12-03 downloaded from the CCDC.
;
_cell_angle_alpha 90
_cell_angle_beta 90
_cell_angle_gamma 90
_cell_formula_units_Z 4
_cell_length_a 11.9158(3)
_cell_length_b 10.0878(2)
_cell_length_c 16.8524(4)
_cell_measurement_reflns_used 9135
_cell_measurement_temperature 100.0
_cell_measurement_theta_max 38.01
_cell_measurement_theta_min 2.91
_cell_volume 2025.73(8)
_computing_cell_refinement 'SAINT V8.40B (?, 2016)'
_computing_data_collection 'APEX3 Ver. 2016.5-0 (Bruker-AXS, 2016)'
_computing_data_reduction 'SAINT V8.40B (?, 2016)'
_computing_molecular_graphics 'Olex2 1.5 (Dolomanov et al., 2009)'
_computing_publication_material 'Olex2 1.5 (Dolomanov et al., 2009)'
_computing_structure_refinement 'SHELXL 2019/3 (Sheldrick, 2015)'
_computing_structure_solution 'SHELXT 2018/2 (Sheldrick, 2018)'
_diffrn_ambient_temperature 100.0
_diffrn_detector 'charge-coupled device (CCD) area detector'
_diffrn_detector_area_resol_mean 7.9
_diffrn_detector_type 'Photon II 7 CPAD'
_diffrn_measured_fraction_theta_full 0.998
_diffrn_measured_fraction_theta_max 0.999
_diffrn_measurement_device 'three-circle diffractometer'
_diffrn_measurement_device_type 'Bruker D8 Quest Photon II 7'
_diffrn_measurement_method '\f and \w scans'
_diffrn_radiation_collimation '0.6 mm double-pinhole'
_diffrn_radiation_detector 'Photon II 7 CPAD'
_diffrn_radiation_monochromator 'curved graphite'
_diffrn_radiation_probe x-ray
_diffrn_radiation_type 'Mo K\a'
_diffrn_radiation_wavelength 0.71073
_diffrn_radiation_xray_symbol K-L~3~
_diffrn_reflns_av_R_equivalents 0.0234
_diffrn_reflns_av_unetI/netI 0.0112
_diffrn_reflns_Laue_measured_fraction_full 0.998
_diffrn_reflns_Laue_measured_fraction_max 0.999
_diffrn_reflns_limit_h_max 16
_diffrn_reflns_limit_h_min -16
_diffrn_reflns_limit_k_max 13
_diffrn_reflns_limit_k_min -13
_diffrn_reflns_limit_l_max 23
_diffrn_reflns_limit_l_min -23
_diffrn_reflns_number 29831
_diffrn_reflns_point_group_measured_fraction_full 0.998
_diffrn_reflns_point_group_measured_fraction_max 0.999
_diffrn_reflns_theta_full 25.242
_diffrn_reflns_theta_max 29.129
_diffrn_reflns_theta_min 2.909
_diffrn_source 'fine-focus sealed X-ray tube'
_diffrn_source_current 30.0
_diffrn_source_power 1.5
_diffrn_source_type 'KFF MO-2KC-90'
_diffrn_source_voltage 50.0
_diffrn_standards_number 0
_exptl_absorpt_coefficient_mu 8.043
_exptl_absorpt_correction_T_max 0.7476
_exptl_absorpt_correction_T_min 0.5829
_exptl_absorpt_correction_type multi-scan
_exptl_absorpt_process_details
;
SADABS-2016/2 (Bruker,2016/2) was used for absorption correction.
wR2(int) was 0.0824 before and 0.0514 after correction.
The Ratio of minimum to maximum transmission is 0.7797.
The \l/2 correction factor is Not present.
;
_exptl_crystal_colour colourless
_exptl_crystal_colour_primary colourless
_exptl_crystal_density_diffrn 2.097
_exptl_crystal_density_method 'not measured'
_exptl_crystal_description parallelpipeds
_exptl_crystal_F_000 1208
_exptl_crystal_size_max 0.21
_exptl_crystal_size_mid 0.13
_exptl_crystal_size_min 0.12
_refine_diff_density_max 1.785
_refine_diff_density_min -1.564
_refine_diff_density_rms 0.116
_refine_ls_extinction_method none
_refine_ls_goodness_of_fit_ref 1.052
_refine_ls_hydrogen_treatment constr
_refine_ls_matrix_type full
_refine_ls_number_parameters 160
_refine_ls_number_reflns 2876
_refine_ls_number_restraints 0
_refine_ls_restrained_S_all 1.052
_refine_ls_R_factor_all 0.0221
_refine_ls_R_factor_gt 0.0191
_refine_ls_shift/su_max 0.002
_refine_ls_shift/su_mean 0.000
_refine_ls_structure_factor_coef Fsqd
_refine_ls_weighting_details 'w=1/[\s^2^(Fo^2^)+8.3733P] where P=(Fo^2^+2Fc^2^)/3'
_refine_ls_weighting_scheme calc
_refine_ls_wR_factor_gt 0.0385
_refine_ls_wR_factor_ref 0.0403
_reflns_Friedel_coverage 0.000
_reflns_number_gt 2678
_reflns_number_total 2876
_reflns_threshold_expression 'I > 2\s(I)'
_cod_data_source_file d5dt02782a2.cif
_cod_data_source_block hrd6a_a
_cod_database_code 7719964
_shelx_shelxl_version_number 2019/3
_shelx_space_group_comment
;
The symmetry employed for this shelxl refinement is uniquely defined
by the following loop, which should always be used as a source of
symmetry information in preference to the above space-group names.
They are only intended as comments.
;
_shelx_estimated_absorpt_t_max 0.445
_shelx_estimated_absorpt_t_min 0.283
_olex2_refinement_description
;
1. Fixed Uiso
 At 1.2 times of:
  All C(H) groups
2.a Aromatic/amide H refined with riding coordinates:
 C2(H2), C3(H3), C6(H6), C7(H7), C8(H8), C10(H10), C11(H11), C12(H12),
 C13(H13), C14(H14)
;
_olex2_submission_special_instructions 'No special instructions were received'

loop_
_space_group_symop_operation_xyz
'x, y, z'
'-x+1/2, -y, z+1/2'
'-x, y+1/2, -z'
'x+1/2, -y+1/2, -z+1/2'
'-x, -y, -z'
'x-1/2, y, -z-1/2'
'x, -y-1/2, z'
'-x-1/2, y-1/2, z-1/2'

loop_
_atom_site_label
_atom_site_type_symbol
_atom_site_fract_x
_atom_site_fract_y
_atom_site_fract_z
_atom_site_U_iso_or_equiv
_atom_site_adp_type
_atom_site_occupancy
_atom_site_site_symmetry_order
_atom_site_calc_flag
_atom_site_refinement_flags_posn
_atom_site_refinement_flags_adp
_atom_site_refinement_flags_occupancy
_atom_site_disorder_assembly
_atom_site_disorder_group
Tl Tl 0.73655(2) 0.750000 0.72439(2) 0.01567(4) Uani 1 2 d S T P . .
F1 F 0.64737(14) 0.3936(2) 0.81890(10) 0.0336(4) Uani 1 1 d . . . . .
F2 F 0.48691(14) 0.3966(2) 0.87583(11) 0.0350(5) Uani 1 1 d . . . . .
F3 F 0.59010(19) 0.57067(19) 0.87403(11) 0.0397(5) Uani 1 1 d . . . . .
N1 N 0.47924(16) 0.6256(2) 0.64961(11) 0.0127(4) Uani 1 1 d . . . . .
N2 N 0.54558(16) 0.6090(2) 0.71467(12) 0.0140(4) Uani 1 1 d . . . . .
C1 C 0.5012(2) 0.5089(2) 0.75519(14) 0.0140(4) Uani 1 1 d . . . . .
C2 C 0.4064(2) 0.4574(2) 0.71772(15) 0.0171(5) Uani 1 1 d . . . . .
H2 H 0.359908 0.386261 0.734637 0.020 Uiso 1 1 calc R U . . .
C3 C 0.3960(2) 0.5343(2) 0.64991(14) 0.0152(4) Uani 1 1 d . . . . .
H3 H 0.339793 0.524640 0.610331 0.018 Uiso 1 1 calc R U . . .
C4 C 0.5556(2) 0.4672(3) 0.83036(15) 0.0176(5) Uani 1 1 d . . . . .
C5 C 0.6313(3) 0.750000 0.56809(19) 0.0116(6) Uani 1 2 d S T P . .
C6 C 0.6904(2) 0.8689(2) 0.55558(14) 0.0147(4) Uani 1 1 d . . . . .
H6 H 0.652407 0.950930 0.562235 0.018 Uiso 1 1 calc R U . . .
C7 C 0.8031(2) 0.8694(3) 0.53368(15) 0.0188(5) Uani 1 1 d . . . . .
H7 H 0.841187 0.951072 0.525720 0.023 Uiso 1 1 calc R U . . .
C8 C 0.8596(3) 0.750000 0.5235(2) 0.0202(7) Uani 1 2 d S T P . .
H8 H 0.936862 0.750000 0.509625 0.024 Uiso 1 2 calc R U P . .
C9 C 0.4141(3) 0.750000 0.5207(2) 0.0127(6) Uani 1 2 d S T P . .
C10 C 0.2965(3) 0.750000 0.5314(2) 0.0146(6) Uani 1 2 d S T P . .
H10 H 0.267340 0.750000 0.583872 0.018 Uiso 1 2 calc R U P . .
C11 C 0.2221(3) 0.750000 0.4683(2) 0.0163(7) Uani 1 2 d S T P . .
H11 H 0.143483 0.750000 0.477647 0.020 Uiso 1 2 calc R U P . .
C12 C 0.2632(3) 0.750000 0.3912(2) 0.0189(7) Uani 1 2 d S T P . .
H12 H 0.212687 0.750000 0.347642 0.023 Uiso 1 2 calc R U P . .
C13 C 0.3777(3) 0.750000 0.3779(2) 0.0184(7) Uani 1 2 d S T P . .
H13 H 0.405963 0.750000 0.325221 0.022 Uiso 1 2 calc R U P . .
C14 C 0.4517(3) 0.750000 0.4422(2) 0.0156(7) Uani 1 2 d S T P . .
H14 H 0.530129 0.750000 0.432250 0.019 Uiso 1 2 calc R U P . .
B B 0.5010(3) 0.750000 0.5940(2) 0.0115(7) Uani 1 2 d S T P . .

loop_
_atom_site_aniso_label
_atom_site_aniso_U_11
_atom_site_aniso_U_22
_atom_site_aniso_U_33
_atom_site_aniso_U_23
_atom_site_aniso_U_13
_atom_site_aniso_U_12
Tl 0.01446(6) 0.01817(7) 0.01438(6) 0.000 -0.00325(5) 0.000
F1 0.0227(8) 0.0500(12) 0.0282(9) 0.0081(9) -0.0025(7) 0.0158(8)
F2 0.0216(8) 0.0527(12) 0.0307(9) 0.0268(9) -0.0013(7) -0.0090(8)
F3 0.0682(14) 0.0262(9) 0.0248(9) 0.0014(7) -0.0245(9) -0.0044(9)
N1 0.0116(9) 0.0156(9) 0.0109(8) 0.0007(7) -0.0005(7) -0.0016(7)
N2 0.0135(9) 0.0157(10) 0.0127(9) 0.0017(8) -0.0021(7) -0.0019(8)
C1 0.0147(10) 0.0145(10) 0.0128(10) 0.0021(9) 0.0000(8) 0.0004(9)
C2 0.0146(10) 0.0157(11) 0.0209(11) 0.0042(10) -0.0001(9) -0.0043(9)
C3 0.0131(10) 0.0162(11) 0.0163(11) -0.0005(9) -0.0009(8) -0.0011(9)
C4 0.0155(11) 0.0197(12) 0.0175(11) 0.0047(10) -0.0005(9) 0.0001(9)
C5 0.0093(14) 0.0163(15) 0.0091(13) 0.000 -0.0013(11) 0.000
C6 0.0157(11) 0.0154(11) 0.0131(10) 0.0009(9) 0.0004(8) -0.0001(9)
C7 0.0167(11) 0.0216(12) 0.0181(11) 0.0014(10) 0.0027(9) -0.0068(10)
C8 0.0113(15) 0.030(2) 0.0194(17) 0.000 0.0049(13) 0.000
C9 0.0120(14) 0.0129(15) 0.0132(15) 0.000 -0.0017(12) 0.000
C10 0.0128(15) 0.0192(16) 0.0118(14) 0.000 0.0016(12) 0.000
C11 0.0112(15) 0.0177(16) 0.0201(16) 0.000 -0.0041(13) 0.000
C12 0.0213(17) 0.0184(16) 0.0172(16) 0.000 -0.0092(14) 0.000
C13 0.0223(18) 0.0216(17) 0.0114(15) 0.000 -0.0012(13) 0.000
C14 0.0138(15) 0.0184(16) 0.0147(16) 0.000 -0.0012(12) 0.000
B 0.0093(15) 0.0138(16) 0.0114(16) 0.000 -0.0010(12) 0.000

loop_
_atom_type_symbol
_atom_type_description
_atom_type_scat_dispersion_real
_atom_type_scat_dispersion_imag
_atom_type_scat_source
C C 0.0033 0.0016 'International Tables Vol C Tables 4.2.6.8 and 6.1.1.4'
H H 0.0000 0.0000 'International Tables Vol C Tables 4.2.6.8 and 6.1.1.4'
B B 0.0013 0.0007 'International Tables Vol C Tables 4.2.6.8 and 6.1.1.4'
F F 0.0171 0.0103 'International Tables Vol C Tables 4.2.6.8 and 6.1.1.4'
N N 0.0061 0.0033 'International Tables Vol C Tables 4.2.6.8 and 6.1.1.4'
Tl Tl -2.8358 9.6688 'International Tables Vol C Tables 4.2.6.8 and 6.1.1.4'

loop_
_geom_angle_atom_site_label_1
_geom_angle_atom_site_label_2
_geom_angle_atom_site_label_3
_geom_angle
_geom_angle_site_symmetry_1
_geom_angle_site_symmetry_3
_geom_angle_publ_flag
N2 Tl N2 63.87(9) . 7_575 ?
N2 N1 B 118.5(2) . . ?
C3 N1 N2 109.79(19) . . ?
C3 N1 B 131.3(2) . . ?
N1 N2 Tl 118.38(14) . . ?
C1 N2 Tl 135.04(16) . . ?
C1 N2 N1 106.03(19) . . ?
N2 C1 C2 111.9(2) . . ?
N2 C1 C4 118.7(2) . . ?
C2 C1 C4 129.4(2) . . ?
C1 C2 H2 128.2 . . ?
C3 C2 C1 103.7(2) . . ?
C3 C2 H2 128.2 . . ?
N1 C3 C2 108.6(2) . . ?
N1 C3 H3 125.7 . . ?
C2 C3 H3 125.7 . . ?
F1 C4 F3 105.1(2) . . ?
F1 C4 C1 113.1(2) . . ?
F2 C4 F1 106.8(2) . . ?
F2 C4 F3 106.8(2) . . ?
F2 C4 C1 112.1(2) . . ?
F3 C4 C1 112.5(2) . . ?
C6 C5 C6 117.0(3) . 7_575 ?
C6 C5 B 121.48(15) 7_575 . ?
C6 C5 B 121.48(15) . . ?
C5 C6 H6 119.1 . . ?
C7 C6 C5 121.7(2) . . ?
C7 C6 H6 119.1 . . ?
C6 C7 H7 120.1 . . ?
C8 C7 C6 119.7(3) . . ?
C8 C7 H7 120.1 . . ?
C7 C8 C7 120.0(3) 7_575 . ?
C7 C8 H8 120.0 7_575 . ?
C7 C8 H8 120.0 . . ?
C10 C9 B 122.7(3) . . ?
C14 C9 C10 116.0(3) . . ?
C14 C9 B 121.3(3) . . ?
C9 C10 H10 118.8 . . ?
C11 C10 C9 122.5(3) . . ?
C11 C10 H10 118.8 . . ?
C10 C11 H11 120.2 . . ?
C10 C11 C12 119.5(3) . . ?
C12 C11 H11 120.2 . . ?
C11 C12 H12 120.0 . . ?
C13 C12 C11 120.0(3) . . ?
C13 C12 H12 120.0 . . ?
C12 C13 H13 120.1 . . ?
C12 C13 C14 119.8(3) . . ?
C14 C13 H13 120.1 . . ?
C9 C14 C13 122.2(3) . . ?
C9 C14 H14 118.9 . . ?
C13 C14 H14 118.9 . . ?
N1 B N1 104.4(3) . 7_575 ?
N1 B C5 108.49(18) . . ?
N1 B C5 108.49(18) 7_575 . ?
N1 B C9 110.33(18) . . ?
N1 B C9 110.33(18) 7_575 . ?
C9 B C5 114.3(3) . . ?

loop_
_geom_bond_atom_site_label_1
_geom_bond_atom_site_label_2
_geom_bond_distance
_geom_bond_site_symmetry_2
_geom_bond_publ_flag
Tl N2 2.688(2) . ?
Tl N2 2.688(2) 7_575 ?
F1 C4 1.336(3) . ?
F2 C4 1.328(3) . ?
F3 C4 1.342(3) . ?
N1 N2 1.362(3) . ?
N1 C3 1.354(3) . ?
N1 B 1.587(3) . ?
N2 C1 1.329(3) . ?
C1 C2 1.395(3) . ?
C1 C4 1.484(3) . ?
C2 H2 0.9500 . ?
C2 C3 1.387(3) . ?
C3 H3 0.9500 . ?
C5 C6 1.406(3) 7_575 ?
C5 C6 1.406(3) . ?
C5 B 1.613(5) . ?
C6 H6 0.9500 . ?
C6 C7 1.393(3) . ?
C7 H7 0.9500 . ?
C7 C8 1.391(3) . ?
C8 H8 0.9500 . ?
C9 C10 1.413(5) . ?
C9 C14 1.396(5) . ?
C9 B 1.612(5) . ?
C10 H10 0.9500 . ?
C10 C11 1.384(5) . ?
C11 H11 0.9500 . ?
C11 C12 1.388(5) . ?
C12 H12 0.9500 . ?
C12 C13 1.382(5) . ?
C13 H13 0.9500 . ?
C13 C14 1.397(5) . ?
C14 H14 0.9500 . ?

loop_
_geom_torsion_atom_site_label_1
_geom_torsion_atom_site_label_2
_geom_torsion_atom_site_label_3
_geom_torsion_atom_site_label_4
_geom_torsion
_geom_torsion_site_symmetry_1
_geom_torsion_site_symmetry_2
_geom_torsion_site_symmetry_3
_geom_torsion_site_symmetry_4
_geom_torsion_publ_flag
Tl N2 C1 C2 -170.38(17) . . . . ?
Tl N2 C1 C4 9.3(4) . . . . ?
N1 N2 C1 C2 0.5(3) . . . . ?
N1 N2 C1 C4 -179.8(2) . . . . ?
N2 N1 C3 C2 1.2(3) . . . . ?
N2 N1 B N1 -61.8(3) . . . 7_575 ?
N2 N1 B C5 53.8(3) . . . . ?
N2 N1 B C9 179.7(2) . . . . ?
N2 C1 C2 C3 0.2(3) . . . . ?
N2 C1 C4 F1 -78.1(3) . . . . ?
N2 C1 C4 F2 161.1(2) . . . . ?
N2 C1 C4 F3 40.7(3) . . . . ?
C1 C2 C3 N1 -0.8(3) . . . . ?
C2 C1 C4 F1 101.5(3) . . . . ?
C2 C1 C4 F2 -19.3(4) . . . . ?
C2 C1 C4 F3 -139.7(3) . . . . ?
C3 N1 N2 Tl 171.64(15) . . . . ?
C3 N1 N2 C1 -1.1(3) . . . . ?
C3 N1 B N1 110.2(3) . . . 7_575 ?
C3 N1 B C5 -134.3(3) . . . . ?
C3 N1 B C9 -8.4(4) . . . . ?
C4 C1 C2 C3 -179.5(2) . . . . ?
C5 C6 C7 C8 0.2(4) . . . . ?
C6 C5 C6 C7 -1.5(5) 7_575 . . . ?
C6 C5 B N1 34.2(4) 7_575 . . . ?
C6 C5 B N1 -147.0(2) . . . . ?
C6 C5 B N1 147.0(2) 7_575 . . 7_575 ?
C6 C5 B N1 -34.2(4) . . . 7_575 ?
C6 C5 B C9 -89.4(3) 7_575 . . . ?
C6 C5 B C9 89.4(3) . . . . ?
C6 C7 C8 C7 1.3(5) . . . 7_575 ?
C9 C10 C11 C12 0.000(1) . . . . ?
C10 C9 C14 C13 0.000(1) . . . . ?
C10 C9 B N1 -57.43(18) . . . 7_575 ?
C10 C9 B N1 57.43(18) . . . . ?
C10 C9 B C5 180.000(1) . . . . ?
C10 C11 C12 C13 0.000(1) . . . . ?
C11 C12 C13 C14 0.000(1) . . . . ?
C12 C13 C14 C9 0.000(1) . . . . ?
C14 C9 C10 C11 0.000(1) . . . . ?
C14 C9 B N1 -122.57(18) . . . . ?
C14 C9 B N1 122.57(18) . . . 7_575 ?
C14 C9 B C5 0.000(1) . . . . ?
B N1 N2 Tl -14.8(3) . . . . ?
B N1 N2 C1 172.5(2) . . . . ?
B N1 C3 C2 -171.3(2) . . . . ?
B C5 C6 C7 179.6(3) . . . . ?
B C9 C10 C11 180.000(1) . . . . ?
B C9 C14 C13 180.000(1) . . . . ?
